data_2228262
loop_
_publ_author_name
'Wang, Haixia'

_publ_section_title
;
 2-(5,6-Dibromo-7-methyl-3<i>H</i>-imidazo[4,5-<i>b</i>]pyridin-2-yl)phenol
;
_journal_coeditor_code CV2784
_journal_issue 12
_journal_name_full 'Acta Crystallographica Section E'
_journal_page_first o3132
_journal_paper_doi 10.1107/S1600536810045277
_journal_volume 66
_journal_year 2010
_chemical_formula_iupac 'C13 H9 Br2 N3 O'
_chemical_formula_moiety 'C13 H9 Br2 N3 O'
_chemical_formula_sum 'C13 H9 Br2 N3 O'
_chemical_formula_weight 383.05
_chemical_name_systematic
;
2-(5,6-Dibromo-7-methyl-3<i>H</i>-imidazo[4,5-<i>b</i>]pyridin-2-yl)phenol
;
_space_group_IT_number 61
_symmetry_cell_setting orthorhombic
_symmetry_space_group_name_Hall '-P 2ac 2ab'
_symmetry_space_group_name_H-M 'P b c a'
_atom_sites_solution_hydrogens geom
_atom_sites_solution_primary direct
_atom_sites_solution_secondary difmap
_audit_creation_method SHELXL-97
_cell_angle_alpha 90.00
_cell_angle_beta 90.00
_cell_angle_gamma 90.00
_cell_formula_units_Z 8
_cell_length_a 13.181(5)
_cell_length_b 8.494(3)
_cell_length_c 22.692(8)
_cell_measurement_reflns_used 1452
_cell_measurement_temperature 293(2)
_cell_measurement_theta_max 24.631
_cell_measurement_theta_min 2.871
_cell_volume 2540.6(16)
_computing_cell_refinement 'SAINT-Plus (Bruker, 2001)'
_computing_data_collection 'APEX2 (Bruker, 2004)'
_computing_data_reduction 'SAINT-Plus (Bruker, 2001)'
_computing_molecular_graphics 'SHELXTL (Sheldrick, 2008<i>b</i>)'
_computing_publication_material 'SHELXTL (Sheldrick, 2008<i>b</i>)'
_computing_structure_refinement 'SHELXL97 (Sheldrick, 2008<i>b</i>)'
_computing_structure_solution 'SHELXS97 (Sheldrick, 2008<i>b</i>)'
_diffrn_ambient_temperature 293(2)
_diffrn_measured_fraction_theta_full 0.999
_diffrn_measured_fraction_theta_max 0.999
_diffrn_measurement_device_type 'Bruker APEXII CCD area-detector'
_diffrn_measurement_method '\f and \w'
_diffrn_radiation_monochromator graphite
_diffrn_radiation_source 'fine-focus sealed tube'
_diffrn_radiation_type MoK\a
_diffrn_radiation_wavelength 0.71073
_diffrn_reflns_av_R_equivalents 0.0411
_diffrn_reflns_av_sigmaI/netI 0.0311
_diffrn_reflns_limit_h_max 15
_diffrn_reflns_limit_h_min -15
_diffrn_reflns_limit_k_max 10
_diffrn_reflns_limit_k_min -9
_diffrn_reflns_limit_l_max 26
_diffrn_reflns_limit_l_min -24
_diffrn_reflns_number 11656
_diffrn_reflns_theta_full 25.00
_diffrn_reflns_theta_max 25.00
_diffrn_reflns_theta_min 1.79
_exptl_absorpt_coefficient_mu 6.376
_exptl_absorpt_correction_T_max 0.3099
_exptl_absorpt_correction_T_min 0.2426
_exptl_absorpt_correction_type multi-scan
_exptl_absorpt_process_details '(SADABS; Sheldrick, 2008<i>a</i>)'
_exptl_crystal_colour orange--yellow
_exptl_crystal_density_diffrn 2.003
_exptl_crystal_density_method 'not measured'
_exptl_crystal_description block
_exptl_crystal_F_000 1488
_exptl_crystal_size_max 0.31
_exptl_crystal_size_mid 0.28
_exptl_crystal_size_min 0.24
_refine_diff_density_max 0.631
_refine_diff_density_min -0.880
_refine_ls_extinction_method none
_refine_ls_goodness_of_fit_ref 1.082
_refine_ls_hydrogen_treatment constr
_refine_ls_matrix_type full
_refine_ls_number_parameters 173
_refine_ls_number_reflns 2234
_refine_ls_number_restraints 0
_refine_ls_restrained_S_all 1.082
_refine_ls_R_factor_all 0.0624
_refine_ls_R_factor_gt 0.0428
_refine_ls_shift/su_max 0.001
_refine_ls_shift/su_mean 0.000
_refine_ls_structure_factor_coef Fsqd
_refine_ls_weighting_details 'calc w=1/[\s^2^(Fo^2^)+(0.0692P)^2^+6.5580P] where P=(Fo^2^+2Fc^2^)/3'
_refine_ls_weighting_scheme calc
_refine_ls_wR_factor_gt 0.1242
_refine_ls_wR_factor_ref 0.1383
_reflns_number_gt 1706
_reflns_number_total 2234
_reflns_threshold_expression I>2sigma(I)
_cod_data_source_file cv2784.cif
_cod_data_source_block I
_cod_original_cell_volume 2540.5(16)
_cod_database_code 2228262
_cod_database_fobs_code 2228262

loop_
_symmetry_equiv_pos_as_xyz
'x, y, z'
'-x+1/2, -y, z+1/2'
'-x, y+1/2, -z+1/2'
'x+1/2, -y+1/2, -z'
'-x, -y, -z'
'x-1/2, y, -z-1/2'
'x, -y-1/2, z-1/2'
'-x-1/2, y-1/2, z'

loop_
_atom_site_type_symbol
_atom_site_label
_atom_site_fract_x
_atom_site_fract_y
_atom_site_fract_z
_atom_site_U_iso_or_equiv
_atom_site_adp_type
_atom_site_calc_flag
_atom_site_refinement_flags
_atom_site_occupancy
_atom_site_disorder_assembly
_atom_site_disorder_group
Br Br1 0.27968(6) 1.22305(9) 0.48970(3) 0.0618(3) Uani d . 1 . .
Br Br2 0.51701(6) 1.19032(9) 0.54180(3) 0.0669(3) Uani d . 1 . .
O O1 0.0310(3) 0.7707(6) 0.73898(19) 0.0541(12) Uani d . 1 . .
H H1 0.0614 0.8111 0.7113 0.081 Uiso d R 1 . .
N N1 0.3413(3) 0.8522(5) 0.7102(2) 0.0380(10) Uani d . 1 . .
H H1A 0.4011 0.8215 0.7306 0.046 Uiso d R 1 . .
N N2 0.1806(3) 0.8887(5) 0.68102(19) 0.0365(10) Uani d . 1 . .
N N3 0.4280(4) 1.0090(7) 0.6313(2) 0.0615(15) Uani d . 1 . .
C C1 0.3468(4) 0.9445(6) 0.6601(2) 0.0348(12) Uani d . 1 . .
C C2 0.2452(4) 0.9659(6) 0.6416(2) 0.0350(12) Uani d . 1 . .
C C3 0.2226(4) 1.0517(7) 0.5909(2) 0.0432(13) Uani d . 1 . .
C C4 0.3060(4) 1.1146(7) 0.5612(2) 0.0414(13) Uani d . 1 . .
C C5 0.4049(4) 1.0950(6) 0.5811(2) 0.0400(13) Uani d . 1 . .
C C6 0.1127(5) 1.0806(9) 0.5643(3) 0.0680(19) Uani d . 1 . .
H H6A 0.0923 1.1873 0.5717 0.102 Uiso calc R 1 . .
H H6B 0.0653 1.0098 0.5825 0.102 Uiso calc R 1 . .
H H6C 0.1140 1.0621 0.5226 0.102 Uiso calc R 1 . .
C C7 0.2410(4) 0.8221(6) 0.7213(2) 0.0357(12) Uani d . 1 . .
C C8 0.2041(4) 0.7275(6) 0.7696(2) 0.0354(12) Uani d . 1 . .
C C9 0.0988(5) 0.7064(7) 0.7768(3) 0.0431(13) Uani d . 1 . .
C C10 0.0636(5) 0.6169(8) 0.8237(3) 0.0578(17) Uani d . 1 . .
H H10 -0.0057 0.6022 0.8288 0.069 Uiso calc R 1 . .
C C11 0.1315(5) 0.5488(8) 0.8632(3) 0.0604(18) Uani d . 1 . .
H H11 0.1074 0.4895 0.8947 0.072 Uiso calc R 1 . .
C C12 0.2329(5) 0.5690(8) 0.8558(3) 0.0536(16) Uani d . 1 . .
H H12 0.2779 0.5226 0.8821 0.064 Uiso calc R 1 . .
C C13 0.2693(4) 0.6560(7) 0.8104(3) 0.0453(14) Uani d . 1 . .
H H13 0.3390 0.6686 0.8063 0.054 Uiso calc R 1 . .

loop_
_atom_site_aniso_label
_atom_site_aniso_U_11
_atom_site_aniso_U_22
_atom_site_aniso_U_33
_atom_site_aniso_U_12
_atom_site_aniso_U_13
_atom_site_aniso_U_23
Br1 0.0851(6) 0.0621(5) 0.0383(4) 0.0019(4) -0.0058(3) 0.0082(3)
Br2 0.0640(5) 0.0757(5) 0.0609(5) -0.0265(4) 0.0124(3) 0.0054(4)
O1 0.029(2) 0.079(3) 0.054(3) 0.0054(19) 0.0065(19) 0.007(2)
N1 0.027(2) 0.048(3) 0.039(3) -0.0008(19) -0.0055(19) 0.001(2)
N2 0.028(2) 0.045(3) 0.037(3) 0.0009(18) -0.0012(19) -0.002(2)
N3 0.056(3) 0.068(4) 0.060(4) -0.006(3) 0.003(3) -0.005(3)
C1 0.029(3) 0.043(3) 0.033(3) -0.004(2) 0.000(2) -0.003(2)
C2 0.033(3) 0.040(3) 0.032(3) -0.001(2) 0.000(2) -0.004(2)
C3 0.048(3) 0.046(3) 0.036(3) 0.007(3) -0.002(3) -0.005(3)
C4 0.050(3) 0.041(3) 0.034(3) -0.002(3) 0.000(3) -0.003(2)
C5 0.045(3) 0.040(3) 0.036(3) -0.007(2) 0.006(3) 0.000(2)
C6 0.071(5) 0.076(5) 0.057(4) 0.012(4) 0.011(4) 0.010(4)
C7 0.031(3) 0.040(3) 0.036(3) -0.001(2) 0.004(2) -0.007(2)
C8 0.038(3) 0.034(3) 0.034(3) -0.002(2) 0.004(2) -0.004(2)
C9 0.044(3) 0.044(3) 0.041(3) 0.001(3) 0.009(3) -0.006(3)
C10 0.054(4) 0.061(4) 0.059(4) -0.008(3) 0.023(3) -0.001(3)
C11 0.082(5) 0.051(4) 0.048(4) -0.004(3) 0.018(3) 0.006(3)
C12 0.066(4) 0.052(4) 0.043(4) 0.001(3) -0.004(3) 0.008(3)
C13 0.042(3) 0.047(3) 0.047(4) -0.001(3) -0.006(3) 0.003(3)

loop_
_atom_type_symbol
_atom_type_description
_atom_type_scat_dispersion_real
_atom_type_scat_dispersion_imag
_atom_type_scat_source
C C 0.0033 0.0016 'International Tables Vol C Tables 4.2.6.8 and 6.1.1.4'
H H 0.0000 0.0000 'International Tables Vol C Tables 4.2.6.8 and 6.1.1.4'
N N 0.0061 0.0033 'International Tables Vol C Tables 4.2.6.8 and 6.1.1.4'
O O 0.0106 0.0060 'International Tables Vol C Tables 4.2.6.8 and 6.1.1.4'
Br Br -0.2901 2.4595 'International Tables Vol C Tables 4.2.6.8 and 6.1.1.4'

loop_
_geom_angle_atom_site_label_1
_geom_angle_atom_site_label_2
_geom_angle_atom_site_label_3
_geom_angle_site_symmetry_1
_geom_angle_site_symmetry_3
_geom_angle
_geom_angle_publ_flag
C9 O1 H1 . . 109.5 ?
C7 N1 C1 . . 107.9(4) ?
C7 N1 H1A . . 131.3 ?
C1 N1 H1A . . 120.8 ?
C7 N2 C2 . . 105.9(4) ?
C1 N3 C5 . . 115.6(5) ?
N3 C1 N1 . . 131.4(5) ?
N3 C1 C2 . . 123.1(5) ?
N1 C1 C2 . . 105.6(4) ?
C3 C2 N2 . . 130.1(5) ?
C3 C2 C1 . . 121.0(5) ?
N2 C2 C1 . . 109.0(5) ?
C2 C3 C4 . . 115.5(5) ?
C2 C3 C6 . . 126.1(5) ?
C4 C3 C6 . . 118.4(5) ?
C5 C4 C3 . . 122.4(5) ?
C5 C4 Br1 . . 120.5(4) ?
C3 C4 Br1 . . 117.1(4) ?
N3 C5 C4 . . 122.5(5) ?
N3 C5 Br2 . . 115.9(4) ?
C4 C5 Br2 . . 121.6(4) ?
C3 C6 H6A . . 109.5 ?
C3 C6 H6B . . 109.5 ?
H6A C6 H6B . . 109.5 ?
C3 C6 H6C . . 109.5 ?
H6A C6 H6C . . 109.5 ?
H6B C6 H6C . . 109.5 ?
N2 C7 N1 . . 111.7(5) ?
N2 C7 C8 . . 123.6(5) ?
N1 C7 C8 . . 124.7(5) ?
C13 C8 C9 . . 118.1(5) ?
C13 C8 C7 . . 122.4(5) ?
C9 C8 C7 . . 119.5(5) ?
O1 C9 C10 . . 119.1(6) ?
O1 C9 C8 . . 121.6(5) ?
C10 C9 C8 . . 119.3(6) ?
C9 C10 C11 . . 120.4(6) ?
C9 C10 H10 . . 119.8 ?
C11 C10 H10 . . 119.8 ?
C12 C11 C10 . . 120.0(6) ?
C12 C11 H11 . . 120.0 ?
C10 C11 H11 . . 120.0 ?
C13 C12 C11 . . 120.8(6) ?
C13 C12 H12 . . 119.6 ?
C11 C12 H12 . . 119.6 ?
C12 C13 C8 . . 121.5(5) ?
C12 C13 H13 . . 119.3 ?
C8 C13 H13 . . 119.3 ?

loop_
_geom_bond_atom_site_label_1
_geom_bond_atom_site_label_2
_geom_bond_site_symmetry_2
_geom_bond_distance
_geom_bond_publ_flag
Br1 C4 . 1.897(6) ?
Br2 C5 . 1.907(5) ?
O1 C9 . 1.354(7) ?
O1 H1 . 0.8200 ?
N1 C7 . 1.369(7) ?
N1 C1 . 1.382(7) ?
N1 H1A . 0.9504 ?
N2 C7 . 1.338(7) ?
N2 C2 . 1.398(7) ?
N3 C1 . 1.370(7) ?
N3 C5 . 1.387(8) ?
C1 C2 . 1.415(7) ?
C2 C3 . 1.394(8) ?
C3 C4 . 1.396(8) ?
C3 C6 . 1.589(9) ?
C4 C5 . 1.389(8) ?
C6 H6A . 0.9600 ?
C6 H6B . 0.9600 ?
C6 H6C . 0.9600 ?
C7 C8 . 1.442(8) ?
C8 C13 . 1.402(8) ?
C8 C9 . 1.408(8) ?
C9 C10 . 1.388(8) ?
C10 C11 . 1.392(9) ?
C10 H10 . 0.9300 ?
C11 C12 . 1.358(9) ?
C11 H11 . 0.9300 ?
C12 C13 . 1.355(8) ?
C12 H12 . 0.9300 ?
C13 H13 . 0.9300 ?

loop_
_geom_contact_atom_site_label_1
_geom_contact_atom_site_label_2
_geom_contact_distance
_geom_contact_site_symmetry_1
_geom_contact_site_symmetry_2
_geom_contact_publ_flag
Cg1 Cg2 3.760(3) . 8_665 n
Cg1 Cg3 3.723(3) . 8_655 n

loop_
_geom_hbond_atom_site_label_D
_geom_hbond_atom_site_label_H
_geom_hbond_atom_site_label_A
_geom_hbond_site_symmetry_A
_geom_hbond_distance_DH
_geom_hbond_distance_HA
_geom_hbond_distance_DA
_geom_hbond_angle_DHA
N1 H1A O1 6_657 0.95 1.90 2.839(6) 171.4
O1 H1 N2 . 0.82 1.84 2.573(6) 148.5

loop_
_cod_related_entry_id
_cod_related_entry_database
_cod_related_entry_code
1 ChemSpider 30656339
